data_8107706
loop_
_publ_author_name
'Chen, Hai-Lin'
'Li, Xian'
'Yao, Dong-Mei'
'Luo, Ze-Ping'
'Wang, Yan-Ping'
'Lan, Jian-Jing'

_publ_section_title
;
 Synthesis and crystal structure of
 1-((7-hydroxy-3-(4-hydroxy-3-nitrophenyl)-4-oxo-4H-chromen-8-yl)methyl)piperidin-1-ium-4-carboxylate
 monohydrate, C22H22N2O9
;
_journal_issue 6
_journal_name_full 'Zeitschrift f\"ur Kristallographie - New Crystal Structures'
_journal_page_first 1215
_journal_page_last 1217
_journal_paper_doi 10.1515/ncrs-2023-0412
_journal_volume 238
_journal_year 2023
_chemical_formula_moiety 'C22 H20 N2 O8, H2 O'
_chemical_formula_sum 'C22 H22 N2 O9'
_chemical_formula_weight 458.41
_space_group_crystal_system monoclinic
_space_group_IT_number 14
_space_group_name_Hall '-P 2ybc'
_space_group_name_H-M_alt 'P 1 21/c 1'
_atom_sites_solution_hydrogens mixed
_cell_angle_alpha 90
_cell_angle_beta 96.853(3)
_cell_angle_gamma 90
_cell_formula_units_Z 4
_cell_length_a 7.7374(3)
_cell_length_b 29.1082(11)
_cell_length_c 8.7595(3)
_cell_measurement_reflns_used 8104
_cell_measurement_temperature 100.00(10)
_cell_measurement_theta_max 29.0580
_cell_measurement_theta_min 2.4010
_cell_volume 1958.74(13)
_computing_cell_refinement 'CrysAlisPro 1.171.42.89a (Rigaku OD, 2023)[1]'
_computing_data_collection 'CrysAlisPro 1.171.42.89a (Rigaku OD, 2023)[1]'
_computing_data_reduction 'CrysAlisPro 1.171.42.89a (Rigaku OD, 2023)[1]'
_computing_molecular_graphics 'Diamond 3.2 [2]'
_computing_publication_material 'SHELXL 2018/3 (Sheldrick, 2015)[3]'
_computing_structure_refinement 'SHELXL 2018/3 (Sheldrick, 2015)[3]'
_computing_structure_solution 'SHELXT 2018/2 (Sheldrick, 2018)[4]'
_diffrn_ambient_environment N~2~
_diffrn_ambient_temperature 100.00(10)
_diffrn_detector 'Hybrid Pixel Array Detector'
_diffrn_detector_area_resol_mean 10.0000
_diffrn_detector_type HyPix
_diffrn_measured_fraction_theta_full 1.000
_diffrn_measured_fraction_theta_max 0.816
_diffrn_measurement_details
;
List of Runs (angles in degrees, time in seconds):

  # Type    Start    End  Width  t~exp~   \w     \q     \k     \f   Frames
--------------------------------------------------------------------------
  1  \w     35.00  87.00   0.50    0.46    --   10.68-162.00 167.00  104
  2  \w     14.00  39.00   0.50    0.46    --   10.68-117.00 -42.00   50
  3  \w    -27.00  23.00   0.50    0.46    --  -11.15 -77.00-150.00  100
  4  \w    -84.00 -57.00   0.50    0.46    --  -11.15 -77.00-150.00   54
  5  \w     -9.00  23.00   0.50    0.46    --   10.68 -19.00-180.00   64
  6  \w    -79.00 -54.00   0.50    0.46    --  -11.15 162.00-164.00   50
  7  \w    -38.00  64.00   0.50    0.46    --  -11.15  57.00 150.00  204
;
_diffrn_measurement_device 'four-circle diffractometer'
_diffrn_measurement_device_type 'ROD, Synergy Custom DW system, HyPix'
_diffrn_measurement_method '\w scans'
_diffrn_orient_matrix_type 'CrysAlisPro convention (1999,Acta A55,543-557)'
_diffrn_orient_matrix_UB_11 -0.0116554000
_diffrn_orient_matrix_UB_12 0.0240925000
_diffrn_orient_matrix_UB_13 0.0054931000
_diffrn_orient_matrix_UB_21 -0.0334972000
_diffrn_orient_matrix_UB_22 0.0007534000
_diffrn_orient_matrix_UB_23 -0.0789459000
_diffrn_orient_matrix_UB_31 -0.0852123000
_diffrn_orient_matrix_UB_32 -0.0036011000
_diffrn_orient_matrix_UB_33 0.0197686000
_diffrn_radiation_monochromator mirror
_diffrn_radiation_probe x-ray
_diffrn_radiation_type 'Mo K\a'
_diffrn_radiation_wavelength 0.71073
_diffrn_reflns_av_R_equivalents 0.0282
_diffrn_reflns_av_unetI/netI 0.0342
_diffrn_reflns_Laue_measured_fraction_full 1.000
_diffrn_reflns_Laue_measured_fraction_max 0.816
_diffrn_reflns_limit_h_max 10
_diffrn_reflns_limit_h_min -9
_diffrn_reflns_limit_k_max 35
_diffrn_reflns_limit_k_min -37
_diffrn_reflns_limit_l_max 10
_diffrn_reflns_limit_l_min -12
_diffrn_reflns_number 14766
_diffrn_reflns_point_group_measured_fraction_full 1.000
_diffrn_reflns_point_group_measured_fraction_max 0.816
_diffrn_reflns_theta_full 25.242
_diffrn_reflns_theta_max 29.303
_diffrn_reflns_theta_min 2.444
_diffrn_source 'Rotating-anode X-ray tube'
_diffrn_source_type 'Rigaku (Mo) X-ray Source'
_exptl_absorpt_coefficient_mu 0.122
_exptl_absorpt_correction_T_max 1.00000
_exptl_absorpt_correction_T_min 0.75509
_exptl_absorpt_correction_type multi-scan
_exptl_absorpt_process_details
;
CrysAlisPro 1.171.42.89a (Rigaku Oxford Diffraction, 2023)
Empirical absorption correction using spherical harmonics,
implemented in SCALE3 ABSPACK scaling algorithm.
;
_exptl_crystal_colour yellow
_exptl_crystal_colour_primary yellow
_exptl_crystal_density_diffrn 1.555
_exptl_crystal_description block
_exptl_crystal_F_000 960
_exptl_crystal_size_max 0.13
_exptl_crystal_size_mid 0.12
_exptl_crystal_size_min 0.1
_refine_diff_density_max 0.505
_refine_diff_density_min -0.221
_refine_diff_density_rms 0.058
_refine_ls_extinction_coef .
_refine_ls_extinction_method none
_refine_ls_goodness_of_fit_ref 1.100
_refine_ls_hydrogen_treatment mixed
_refine_ls_matrix_type full
_refine_ls_number_parameters 318
_refine_ls_number_reflns 4372
_refine_ls_number_restraints 2
_refine_ls_restrained_S_all 1.102
_refine_ls_R_factor_all 0.0673
_refine_ls_R_factor_gt 0.0520
_refine_ls_shift/su_max 0.000
_refine_ls_shift/su_mean 0.000
_refine_ls_structure_factor_coef Fsqd
_refine_ls_weighting_details 'w=1/[\s^2^(Fo^2^)+(0.0770P)^2^+0.6646P] where P=(Fo^2^+2Fc^2^)/3'
_refine_ls_weighting_scheme calc
_refine_ls_wR_factor_gt 0.1421
_refine_ls_wR_factor_ref 0.1501
_reflns_Friedel_coverage 0.000
_reflns_Friedel_fraction_full .
_reflns_Friedel_fraction_max .
_reflns_number_gt 3383
_reflns_number_total 4372
_reflns_threshold_expression 'I > 2\s(I)'
_cod_data_source_file suppl_j_ncrs-2023-0412_suppl_001.cif
_cod_data_source_block 6
_cod_database_code 8107706
_shelx_space_group_comment
;
The symmetry employed for this shelxl refinement is uniquely defined
by the following loop, which should always be used as a source of
symmetry information in preference to the above space-group names.
They are only intended as comments.
;
_shelx_estimated_absorpt_t_max 0.988
_shelx_estimated_absorpt_t_min 0.984
_olex2_refinement_description
;
1. Fixed Uiso
 At 1.2 times of:
  All C(H) groups, All C(H,H) groups, All N(H) groups
 At 1.5 times of:
  All O(H) groups, All O(H,H) groups
2. Restrained distances
 O5-N1 \\sim O5A-N1
 with sigma of 0.02
 O6-N1 \\sim O6A-N1
 with sigma of 0.02
3. Uiso/Uaniso restraints and constraints
Uanis(O5) = Uanis(O5A)
Uanis(O6) = Uanis(O6A)
4. Others
 Sof(O5A)=Sof(O6A)=1-FVAR(1)
 Sof(O5)=Sof(O6)=FVAR(1)
5.a Free rotating group:
 O9(H9A,H9B)
5.b Ternary CH refined with riding coordinates:
 N2(H2), C19(H19)
5.c Secondary CH2 refined with riding coordinates:
 C16(H16A,H16B), C17(H17A,H17B), C18(H18A,H18B), C20(H20A,H20B), C21(H21A,H21B)
5.d Aromatic/amide H refined with riding coordinates:
 C2(H2A), C3(H3), C11(H11), C14(H14)
5.e Idealised tetrahedral OH refined as rotating group:
 O1(H1), O4(H4)
;
_olex2_submission_special_instructions 'No special instructions were received'
_oxdiff_exptl_absorpt_empirical_details
;
Empirical correction (ABSPACK) includes:
- Absorption correction using spherical harmonics
- Frame scaling
;
_oxdiff_exptl_absorpt_empirical_full_max 1.328
_oxdiff_exptl_absorpt_empirical_full_min 0.661

loop_
_space_group_symop_operation_xyz
'x, y, z'
'-x, y+1/2, -z+1/2'
'-x, -y, -z'
'x, -y-1/2, z-1/2'

loop_
_atom_site_label
_atom_site_type_symbol
_atom_site_fract_x
_atom_site_fract_y
_atom_site_fract_z
_atom_site_U_iso_or_equiv
_atom_site_adp_type
_atom_site_occupancy
_atom_site_site_symmetry_order
_atom_site_calc_flag
_atom_site_refinement_flags_posn
_atom_site_refinement_flags_adp
_atom_site_refinement_flags_occupancy
_atom_site_disorder_assembly
_atom_site_disorder_group
O1 O 0.72325(18) 0.70755(5) 0.94430(15) 0.0302(3) Uani 1 1 d . . . . .
H1 H 0.803283 0.721655 0.907218 0.045 Uiso 1 1 calc R U . . .
O2 O 0.41933(19) 0.58657(5) 0.37145(15) 0.0312(3) Uani 1 1 d . . . . .
O3 O 0.40939(19) 0.57135(5) 0.83217(15) 0.0304(3) Uani 1 1 d . . . . .
O4 O 0.0145(2) 0.39433(5) 0.22159(16) 0.0334(4) Uani 1 1 d . . . . .
H4 H -0.011104 0.372950 0.279297 0.050 Uiso 1 1 calc R U . . .
O7 O -0.03272(19) 0.75635(5) 1.31442(16) 0.0327(3) Uani 1 1 d . . . . .
O8 O -0.11739(19) 0.68461(5) 1.34302(17) 0.0363(4) Uani 1 1 d . . . . .
N1 N 0.1660(3) 0.46773(6) 0.0737(2) 0.0410(5) Uani 1 1 d D . . . .
N2 N 0.4231(2) 0.64722(5) 1.13785(17) 0.0226(3) Uani 1 1 d . . . . .
H2 H 0.432622 0.632606 1.241837 0.027 Uiso 1 1 calc R U . . .
C1 C 0.6465(2) 0.67838(7) 0.8397(2) 0.0243(4) Uani 1 1 d . . . . .
C2 C 0.6499(2) 0.68551(7) 0.6804(2) 0.0259(4) Uani 1 1 d . . . . .
H2A H 0.702946 0.712403 0.645884 0.031 Uiso 1 1 calc R U . . .
C3 C 0.5784(2) 0.65445(7) 0.5765(2) 0.0254(4) Uani 1 1 d . . . . .
H3 H 0.586891 0.659318 0.470431 0.031 Uiso 1 1 calc R U . . .
C4 C 0.4914(2) 0.61496(6) 0.6218(2) 0.0224(4) Uani 1 1 d . . . . .
C5 C 0.4873(2) 0.60924(6) 0.7792(2) 0.0229(4) Uani 1 1 d . . . . .
C6 C 0.5627(2) 0.63967(6) 0.8910(2) 0.0233(4) Uani 1 1 d . . . . .
C7 C 0.4152(2) 0.58126(6) 0.5124(2) 0.0230(4) Uani 1 1 d . . . . .
C8 C 0.3358(2) 0.54101(6) 0.5772(2) 0.0225(4) Uani 1 1 d . . . . .
C9 C 0.3394(3) 0.53978(7) 0.7309(2) 0.0310(5) Uani 1 1 d . . . . .
H9 H 0.289(4) 0.5194(10) 0.790(3) 0.055(8) Uiso 1 1 d . . . . .
C10 C 0.2544(2) 0.50264(6) 0.4835(2) 0.0225(4) Uani 1 1 d . . . . .
C11 C 0.2428(3) 0.50196(7) 0.3246(2) 0.0288(4) Uani 1 1 d . . . . .
H11 H 0.290664 0.526699 0.272712 0.035 Uiso 1 1 calc R U . . .
C12 C 0.1626(3) 0.46591(7) 0.2390(2) 0.0291(4) Uani 1 1 d . . . . .
C13 C 0.0898(2) 0.42847(6) 0.3068(2) 0.0259(4) Uani 1 1 d . . . . .
C14 C 0.1054(3) 0.42864(7) 0.4681(2) 0.0273(4) Uani 1 1 d . . . . .
H14 H 0.060505 0.403487 0.520180 0.033 Uiso 1 1 calc R U . . .
C15 C 0.1839(3) 0.46423(7) 0.5524(2) 0.0263(4) Uani 1 1 d . . . . .
H15 H 0.192(3) 0.4620(8) 0.664(3) 0.037(6) Uiso 1 1 d . . . . .
C16 C 0.5716(2) 0.62845(7) 1.0600(2) 0.0254(4) Uani 1 1 d . . . . .
H16A H 0.574308 0.594636 1.072184 0.031 Uiso 1 1 calc R U . . .
H16B H 0.682111 0.640710 1.113133 0.031 Uiso 1 1 calc R U . . .
C17 C 0.2475(2) 0.63375(7) 1.0573(2) 0.0271(4) Uani 1 1 d . . . . .
H17A H 0.243384 0.600068 1.041725 0.033 Uiso 1 1 calc R U . . .
H17B H 0.228892 0.648679 0.955154 0.033 Uiso 1 1 calc R U . . .
C18 C 0.1055(3) 0.64802(7) 1.1511(2) 0.0288(4) Uani 1 1 d . . . . .
H18A H 0.118402 0.630865 1.249356 0.035 Uiso 1 1 calc R U . . .
H18B H -0.009066 0.640030 1.094522 0.035 Uiso 1 1 calc R U . . .
C19 C 0.1110(2) 0.69905(7) 1.1843(2) 0.0255(4) Uani 1 1 d . . . . .
H19 H 0.086793 0.715777 1.084340 0.031 Uiso 1 1 calc R U . . .
C20 C 0.2929(3) 0.71344(7) 1.2601(2) 0.0277(4) Uani 1 1 d . . . . .
H20A H 0.297033 0.747265 1.271701 0.033 Uiso 1 1 calc R U . . .
H20B H 0.314549 0.699651 1.363923 0.033 Uiso 1 1 calc R U . . .
C21 C 0.4343(3) 0.69811(6) 1.1647(2) 0.0258(4) Uani 1 1 d . . . . .
H21A H 0.420425 0.714404 1.064811 0.031 Uiso 1 1 calc R U . . .
H21B H 0.550000 0.705980 1.219211 0.031 Uiso 1 1 calc R U . . .
C22 C -0.0265(2) 0.71368(7) 1.2880(2) 0.0267(4) Uani 1 1 d . . . . .
O5 O 0.2909(3) 0.48698(8) 0.0261(2) 0.0538(6) Uani 0.927(3) 1 d D . P A 1
O6 O 0.0492(4) 0.44931(7) -0.0124(2) 0.0544(7) Uani 0.927(3) 1 d D . P A 1
O5A O 0.184(4) 0.5090(7) 0.019(3) 0.0538(6) Uani 0.073(3) 1 d D . P A 2
O6A O 0.166(5) 0.4382(7) -0.017(2) 0.0544(7) Uani 0.073(3) 1 d D . P A 2
O9 O -0.0796(2) 0.32321(5) 0.36681(18) 0.0378(4) Uani 1 1 d G . . . .
H9A H -0.058854 0.300415 0.307328 0.057 Uiso 1 1 d G U . . .
H9B H -0.019356 0.316840 0.454620 0.057 Uiso 1 1 d G U . . .

loop_
_atom_site_aniso_label
_atom_site_aniso_U_11
_atom_site_aniso_U_22
_atom_site_aniso_U_33
_atom_site_aniso_U_23
_atom_site_aniso_U_13
_atom_site_aniso_U_12
O1 0.0304(8) 0.0374(8) 0.0242(7) -0.0008(6) 0.0093(6) -0.0125(6)
O2 0.0409(8) 0.0348(8) 0.0178(7) 0.0057(6) 0.0034(6) -0.0082(6)
O3 0.0457(9) 0.0277(7) 0.0195(7) -0.0003(5) 0.0107(6) -0.0107(6)
O4 0.0469(9) 0.0255(7) 0.0267(7) -0.0004(6) -0.0010(7) -0.0023(6)
O7 0.0358(8) 0.0329(8) 0.0301(8) -0.0013(6) 0.0075(6) 0.0074(6)
O8 0.0352(8) 0.0434(9) 0.0330(8) 0.0007(7) 0.0148(7) -0.0029(7)
N1 0.0679(14) 0.0297(10) 0.0244(9) 0.0034(7) 0.0014(9) 0.0008(9)
N2 0.0221(8) 0.0272(8) 0.0193(8) 0.0002(6) 0.0056(6) -0.0015(6)
C1 0.0193(9) 0.0306(10) 0.0239(9) -0.0012(8) 0.0065(8) -0.0023(7)
C2 0.0226(10) 0.0303(10) 0.0255(10) 0.0065(8) 0.0055(8) -0.0035(8)
C3 0.0251(10) 0.0318(10) 0.0197(9) 0.0062(7) 0.0038(8) -0.0019(8)
C4 0.0199(9) 0.0275(10) 0.0205(9) 0.0042(7) 0.0052(7) 0.0022(7)
C5 0.0216(9) 0.0253(10) 0.0233(9) 0.0033(7) 0.0091(7) 0.0008(7)
C6 0.0212(9) 0.0289(10) 0.0212(9) 0.0021(7) 0.0077(7) 0.0000(7)
C7 0.0207(9) 0.0273(10) 0.0216(9) 0.0045(7) 0.0051(7) 0.0036(7)
C8 0.0204(9) 0.0260(10) 0.0220(9) 0.0032(7) 0.0066(7) 0.0021(7)
C9 0.0437(13) 0.0271(10) 0.0238(10) 0.0013(8) 0.0105(9) -0.0086(9)
C10 0.0201(9) 0.0257(10) 0.0225(9) 0.0020(7) 0.0055(7) 0.0050(7)
C11 0.0365(11) 0.0258(10) 0.0246(10) 0.0043(8) 0.0061(8) 0.0000(8)
C12 0.0383(12) 0.0288(10) 0.0198(9) 0.0016(7) 0.0021(8) 0.0052(8)
C13 0.0262(10) 0.0250(10) 0.0259(10) -0.0017(7) 0.0008(8) 0.0056(7)
C14 0.0289(11) 0.0277(10) 0.0264(10) 0.0022(8) 0.0074(8) -0.0009(8)
C15 0.0284(11) 0.0304(11) 0.0208(10) 0.0016(8) 0.0057(8) 0.0015(8)
C16 0.0249(10) 0.0297(10) 0.0227(9) 0.0016(7) 0.0070(8) 0.0015(8)
C17 0.0233(10) 0.0349(11) 0.0232(9) -0.0044(8) 0.0033(8) -0.0033(8)
C18 0.0235(10) 0.0347(11) 0.0286(10) -0.0043(8) 0.0054(8) -0.0013(8)
C19 0.0249(10) 0.0302(10) 0.0221(9) 0.0015(7) 0.0054(8) 0.0025(8)
C20 0.0289(10) 0.0288(10) 0.0257(10) -0.0025(8) 0.0052(8) 0.0017(8)
C21 0.0263(10) 0.0256(10) 0.0262(10) 0.0007(7) 0.0058(8) -0.0005(7)
C22 0.0256(10) 0.0319(11) 0.0217(9) 0.0011(8) -0.0004(8) 0.0020(8)
O5 0.0758(16) 0.0589(13) 0.0294(9) 0.0068(8) 0.0179(10) -0.0053(11)
O6 0.0988(19) 0.0322(10) 0.0272(9) 0.0014(7) -0.0130(11) -0.0100(11)
O5A 0.0758(16) 0.0589(13) 0.0294(9) 0.0068(8) 0.0179(10) -0.0053(11)
O6A 0.0988(19) 0.0322(10) 0.0272(9) 0.0014(7) -0.0130(11) -0.0100(11)
O9 0.0411(9) 0.0368(9) 0.0361(8) -0.0001(7) 0.0066(7) -0.0022(7)

loop_
_atom_type_symbol
_atom_type_description
_atom_type_scat_dispersion_real
_atom_type_scat_dispersion_imag
_atom_type_scat_source
C C 0.0033 0.0016 'International Tables Vol C Tables 4.2.6.8 and 6.1.1.4'
H H 0.0000 0.0000 'International Tables Vol C Tables 4.2.6.8 and 6.1.1.4'
N N 0.0061 0.0033 'International Tables Vol C Tables 4.2.6.8 and 6.1.1.4'
O O 0.0106 0.0060 'International Tables Vol C Tables 4.2.6.8 and 6.1.1.4'

loop_
_geom_angle_atom_site_label_1
_geom_angle_atom_site_label_2
_geom_angle_atom_site_label_3
_geom_angle
_geom_angle_site_symmetry_1
_geom_angle_site_symmetry_3
C1 O1 H1 109.5 . .
C9 O3 C5 119.17(15) . .
C13 O4 H4 109.5 . .
O5 N1 C12 117.5(2) . .
O6 N1 C12 119.8(2) . .
O6 N1 O5 122.7(2) . .
O5A N1 C12 114.7(11) . .
O6A N1 C12 130.5(12) . .
O6A N1 O5A 114.6(16) . .
C16 N2 H2 106.3 . .
C17 N2 H2 106.3 . .
C17 N2 C16 112.81(14) . .
C21 N2 H2 106.3 . .
C21 N2 C16 113.32(14) . .
C21 N2 C17 111.25(15) . .
O1 C1 C2 121.66(16) . .
O1 C1 C6 118.46(16) . .
C6 C1 C2 119.88(17) . .
C1 C2 H2A 119.6 . .
C3 C2 C1 120.75(17) . .
C3 C2 H2A 119.6 . .
C2 C3 H3 119.2 . .
C2 C3 C4 121.66(17) . .
C4 C3 H3 119.2 . .
C3 C4 C7 122.39(16) . .
C5 C4 C3 116.32(17) . .
C5 C4 C7 121.26(16) . .
O3 C5 C4 119.76(17) . .
O3 C5 C6 116.05(16) . .
C4 C5 C6 124.17(17) . .
C1 C6 C16 121.33(17) . .
C5 C6 C1 117.17(16) . .
C5 C6 C16 121.13(16) . .
O2 C7 C4 120.96(17) . .
O2 C7 C8 122.86(17) . .
C4 C7 C8 116.18(15) . .
C7 C8 C10 123.88(16) . .
C9 C8 C7 116.70(18) . .
C9 C8 C10 119.42(17) . .
O3 C9 H9 103.7(18) . .
C8 C9 O3 126.92(18) . .
C8 C9 H9 129.2(18) . .
C11 C10 C8 122.69(17) . .
C11 C10 C15 115.89(18) . .
C15 C10 C8 121.42(16) . .
C10 C11 H11 119.2 . .
C10 C11 C12 121.58(18) . .
C12 C11 H11 119.2 . .
C11 C12 N1 116.72(18) . .
C11 C12 C13 122.51(17) . .
C13 C12 N1 120.69(18) . .
O4 C13 C12 121.07(17) . .
O4 C13 C14 123.04(18) . .
C12 C13 C14 115.86(18) . .
C13 C14 H14 119.2 . .
C15 C14 C13 121.59(18) . .
C15 C14 H14 119.2 . .
C10 C15 H15 120.1(14) . .
C14 C15 C10 122.54(17) . .
C14 C15 H15 117.3(14) . .
N2 C16 C6 114.67(15) . .
N2 C16 H16A 108.6 . .
N2 C16 H16B 108.6 . .
C6 C16 H16A 108.6 . .
C6 C16 H16B 108.6 . .
H16A C16 H16B 107.6 . .
N2 C17 H17A 109.6 . .
N2 C17 H17B 109.6 . .
N2 C17 C18 110.42(15) . .
H17A C17 H17B 108.1 . .
C18 C17 H17A 109.6 . .
C18 C17 H17B 109.6 . .
C17 C18 H18A 109.3 . .
C17 C18 H18B 109.3 . .
C17 C18 C19 111.70(16) . .
H18A C18 H18B 107.9 . .
C19 C18 H18A 109.3 . .
C19 C18 H18B 109.3 . .
C18 C19 H19 108.1 . .
C18 C19 C20 110.70(16) . .
C18 C19 C22 112.29(16) . .
C20 C19 H19 108.1 . .
C22 C19 H19 108.1 . .
C22 C19 C20 109.33(15) . .
C19 C20 H20A 109.4 . .
C19 C20 H20B 109.4 . .
H20A C20 H20B 108.0 . .
C21 C20 C19 111.32(16) . .
C21 C20 H20A 109.4 . .
C21 C20 H20B 109.4 . .
N2 C21 C20 110.12(15) . .
N2 C21 H21A 109.6 . .
N2 C21 H21B 109.6 . .
C20 C21 H21A 109.6 . .
C20 C21 H21B 109.6 . .
H21A C21 H21B 108.2 . .
O7 C22 C19 115.05(17) . .
O8 C22 O7 124.46(18) . .
O8 C22 C19 120.45(18) . .
H9A O9 H9B 104.4 . .

loop_
_geom_bond_atom_site_label_1
_geom_bond_atom_site_label_2
_geom_bond_distance
_geom_bond_site_symmetry_2
O1 H1 0.8400 .
O1 C1 1.335(2) .
O2 C7 1.248(2) .
O3 C5 1.365(2) .
O3 C9 1.346(2) .
O4 H4 0.8400 .
O4 C13 1.335(2) .
O7 C22 1.265(2) .
O8 C22 1.234(2) .
N1 C12 1.452(3) .
N1 O5 1.232(3) .
N1 O6 1.229(3) .
N1 O5A 1.309(16) .
N1 O6A 1.169(16) .
N2 H2 1.0000 .
N2 C16 1.507(2) .
N2 C17 1.506(2) .
N2 C21 1.501(2) .
C1 C2 1.414(3) .
C1 C6 1.400(3) .
C2 H2A 0.9500 .
C2 C3 1.353(3) .
C3 H3 0.9500 .
C3 C4 1.412(3) .
C4 C5 1.392(3) .
C4 C7 1.447(3) .
C5 C6 1.395(3) .
C6 C16 1.510(2) .
C7 C8 1.468(2) .
C8 C9 1.344(3) .
C8 C10 1.481(3) .
C9 H9 0.91(3) .
C10 C11 1.384(3) .
C10 C15 1.411(3) .
C11 H11 0.9500 .
C11 C12 1.392(3) .
C12 C13 1.392(3) .
C13 C14 1.403(3) .
C14 H14 0.9500 .
C14 C15 1.371(3) .
C15 H15 0.98(2) .
C16 H16A 0.9900 .
C16 H16B 0.9900 .
C17 H17A 0.9900 .
C17 H17B 0.9900 .
C17 C18 1.506(3) .
C18 H18A 0.9900 .
C18 H18B 0.9900 .
C18 C19 1.513(3) .
C19 H19 1.0000 .
C19 C20 1.540(3) .
C19 C22 1.539(3) .
C20 H20A 0.9900 .
C20 H20B 0.9900 .
C20 C21 1.520(3) .
C21 H21A 0.9900 .
C21 H21B 0.9900 .
O9 H9A 0.8702 .
O9 H9B 0.8703 .

loop_
_geom_hbond_atom_site_label_D
_geom_hbond_atom_site_label_H
_geom_hbond_atom_site_label_A
_geom_hbond_distance_DH
_geom_hbond_distance_HA
_geom_hbond_distance_DA
_geom_hbond_angle_DHA
_geom_hbond_site_symmetry_A
_geom_hbond_publ_flag
O1 H1 O7 0.84 1.71 2.5449(19) 171.7 4_675 yes
O4 H4 O9 0.84 1.75 2.579(2) 169.1 . yes
N2 H2 O2 1.00 1.77 2.705(2) 154.7 1_556 yes
C11 H11 O2 0.95 2.14 2.822(2) 127.9 . yes
O9 H9A O7 0.87 1.86 2.719(2) 168.0 2_546 yes
O9 H9B O8 0.87 1.95 2.812(2) 168.9 3_567 yes

loop_
_geom_torsion_atom_site_label_1
_geom_torsion_atom_site_label_2
_geom_torsion_atom_site_label_3
_geom_torsion_atom_site_label_4
_geom_torsion
_geom_torsion_site_symmetry_1
_geom_torsion_site_symmetry_2
_geom_torsion_site_symmetry_3
_geom_torsion_site_symmetry_4
O1 C1 C2 C3 176.90(18) . . . .
O1 C1 C6 C5 -178.52(16) . . . .
O1 C1 C6 C16 -5.4(3) . . . .
O2 C7 C8 C9 -179.60(19) . . . .
O2 C7 C8 C10 0.5(3) . . . .
O3 C5 C6 C1 178.79(16) . . . .
O3 C5 C6 C16 5.7(3) . . . .
O4 C13 C14 C15 179.88(18) . . . .
N1 C12 C13 O4 -3.0(3) . . . .
N1 C12 C13 C14 175.30(19) . . . .
N2 C17 C18 C19 56.7(2) . . . .
C1 C2 C3 C4 2.8(3) . . . .
C1 C6 C16 N2 93.2(2) . . . .
C2 C1 C6 C5 0.8(3) . . . .
C2 C1 C6 C16 173.88(17) . . . .
C2 C3 C4 C5 -1.6(3) . . . .
C2 C3 C4 C7 -179.60(18) . . . .
C3 C4 C5 O3 -178.39(16) . . . .
C3 C4 C5 C6 0.0(3) . . . .
C3 C4 C7 O2 -2.0(3) . . . .
C3 C4 C7 C8 177.38(17) . . . .
C4 C5 C6 C1 0.4(3) . . . .
C4 C5 C6 C16 -172.72(17) . . . .
C4 C7 C8 C9 1.0(3) . . . .
C4 C7 C8 C10 -178.88(16) . . . .
C5 O3 C9 C8 -0.3(3) . . . .
C5 C4 C7 O2 -179.95(18) . . . .
C5 C4 C7 C8 -0.5(3) . . . .
C5 C6 C16 N2 -94.0(2) . . . .
C6 C1 C2 C3 -2.4(3) . . . .
C7 C4 C5 O3 -0.4(3) . . . .
C7 C4 C5 C6 178.01(17) . . . .
C7 C8 C9 O3 -0.7(3) . . . .
C7 C8 C10 C11 -1.5(3) . . . .
C7 C8 C10 C15 178.41(17) . . . .
C8 C10 C11 C12 -178.71(18) . . . .
C8 C10 C15 C14 178.92(18) . . . .
C9 O3 C5 C4 0.8(3) . . . .
C9 O3 C5 C6 -177.71(17) . . . .
C9 C8 C10 C11 178.65(19) . . . .
C9 C8 C10 C15 -1.5(3) . . . .
C10 C8 C9 O3 179.23(19) . . . .
C10 C11 C12 N1 -176.92(18) . . . .
C10 C11 C12 C13 -0.1(3) . . . .
C11 C10 C15 C14 -1.2(3) . . . .
C11 C12 C13 O4 -179.70(18) . . . .
C11 C12 C13 C14 -1.4(3) . . . .
C12 C13 C14 C15 1.6(3) . . . .
C13 C14 C15 C10 -0.3(3) . . . .
C15 C10 C11 C12 1.4(3) . . . .
C16 N2 C17 C18 172.52(15) . . . .
C16 N2 C21 C20 -173.27(15) . . . .
C17 N2 C16 C6 53.5(2) . . . .
C17 N2 C21 C20 58.37(19) . . . .
C17 C18 C19 C20 -54.2(2) . . . .
C17 C18 C19 C22 -176.65(16) . . . .
C18 C19 C20 C21 53.7(2) . . . .
C18 C19 C22 O7 -177.19(17) . . . .
C18 C19 C22 O8 5.1(3) . . . .
C19 C20 C21 N2 -55.6(2) . . . .
C20 C19 C22 O7 59.5(2) . . . .
C20 C19 C22 O8 -118.2(2) . . . .
C21 N2 C16 C6 -74.0(2) . . . .
C21 N2 C17 C18 -58.8(2) . . . .
C22 C19 C20 C21 177.86(16) . . . .
O5 N1 C12 C11 30.0(3) . . . .
O5 N1 C12 C13 -146.8(2) . . . .
O6 N1 C12 C11 -151.9(2) . . . .
O6 N1 C12 C13 31.2(3) . . . .
O5A N1 C12 C11 -24.0(16) . . . .
O5A N1 C12 C13 159.2(16) . . . .
O6A N1 C12 C11 151(2) . . . .
O6A N1 C12 C13 -26(2) . . . .
